data_7221865
loop_
_publ_author_name
'Yeon, Jeongho'
'Felder, Justin B.'
'Smith, Mark D.'
'Morrison, Gregory'
'zur Loye, Hans-Conrad'

_publ_section_title
;
 Synthetic strategies for new vanadium oxyfluorides containing novel
 building blocks: structures of V(iv) and V(v) containing Sr4V3O5F13,
 Pb7V4O8F18, Pb2VO2F5, and Pb2VOF6
;
_journal_issue 44
_journal_name_full CrystEngComm
_journal_page_first 8428
_journal_paper_doi 10.1039/C5CE01464F
_journal_volume 17
_journal_year 2015
_chemical_formula_moiety 'F5 O2 Pb2 V'
_chemical_formula_sum 'F5 O2 Pb2 V'
_chemical_formula_weight 592.32
_space_group_crystal_system triclinic
_space_group_IT_number 2
_space_group_name_Hall '-P 1'
_space_group_name_H-M_alt 'P -1'
_symmetry_space_group_name_Hall '-P 1'
_symmetry_space_group_name_H-M 'P -1'
_audit_creation_method SHELXL-2014/6
_cell_angle_alpha 101.2337(12)
_cell_angle_beta 108.9953(13)
_cell_angle_gamma 110.6249(12)
_cell_formula_units_Z 2
_cell_length_a 5.6675(5)
_cell_length_b 7.3492(6)
_cell_length_c 8.3152(7)
_cell_measurement_reflns_used 7922
_cell_measurement_temperature 100(2)
_cell_measurement_theta_max 36.323
_cell_measurement_theta_min 2.765
_cell_volume 287.14(4)
_computing_cell_refinement 'SAINT Version 8.34a (Bruker, 2014)'
_computing_data_collection 'Bruker APEXII v2014.9-0 (Bruker, 2014)'
_computing_data_reduction 'SAINT Version 8.34a (Bruker, 2014)'
_computing_molecular_graphics various
_computing_publication_material various
_computing_structure_refinement 'SHELXL-2014/6 (Sheldrick, 2014)'
_computing_structure_solution 'SHELXS (Sheldrick, 2008)'
_diffrn_ambient_temperature 100(2)
_diffrn_measured_fraction_theta_full 0.998
_diffrn_measured_fraction_theta_max 0.996
_diffrn_measurement_device_type 'Bruker D8 QUEST'
_diffrn_measurement_method '\w and \f scans'
_diffrn_radiation_type MoK\a
_diffrn_radiation_wavelength 0.71073
_diffrn_reflns_av_R_equivalents 0.0407
_diffrn_reflns_av_unetI/netI 0.0347
_diffrn_reflns_laue_measured_fraction_full 0.998
_diffrn_reflns_laue_measured_fraction_max 0.996
_diffrn_reflns_limit_h_max 9
_diffrn_reflns_limit_h_min -9
_diffrn_reflns_limit_k_max 12
_diffrn_reflns_limit_k_min -12
_diffrn_reflns_limit_l_max 13
_diffrn_reflns_limit_l_min -13
_diffrn_reflns_number 10075
_diffrn_reflns_point_group_measured_fraction_full 0.998
_diffrn_reflns_point_group_measured_fraction_max 0.996
_diffrn_reflns_theta_full 36.300
_diffrn_reflns_theta_max 36.346
_diffrn_reflns_theta_min 2.765
_diffrn_source 'microfocus sealed X-ray tube'
_diffrn_standards_decay_% n/a
_diffrn_standards_interval_count n/a
_diffrn_standards_interval_time n/a
_diffrn_standards_number n/a
_exptl_absorpt_coefficient_mu 60.126
_exptl_absorpt_correction_T_max 0.0789
_exptl_absorpt_correction_T_min 0.0231
_exptl_absorpt_correction_type multi-scan
_exptl_absorpt_process_details 'SADABS Version 2014/4 (Bruker, 2014)'
_exptl_crystal_colour yellow
_exptl_crystal_density_diffrn 6.851
_exptl_crystal_description plate
_exptl_crystal_F_000 496
_exptl_crystal_size_max 0.100
_exptl_crystal_size_mid 0.060
_exptl_crystal_size_min 0.050
_refine_diff_density_max 5.627
_refine_diff_density_min -3.972
_refine_diff_density_rms 0.565
_refine_ls_extinction_coef 0.0150(6)
_refine_ls_extinction_expression Fc^*^=kFc[1+0.001xFc^2^\l^3^/sin(2\q)]^-1/4^
_refine_ls_extinction_method SHELXL
_refine_ls_goodness_of_fit_ref 1.270
_refine_ls_hydrogen_treatment undef
_refine_ls_matrix_type full
_refine_ls_number_parameters 92
_refine_ls_number_reflns 2785
_refine_ls_number_restraints 0
_refine_ls_restrained_S_all 1.270
_refine_ls_R_factor_all 0.0322
_refine_ls_R_factor_gt 0.0305
_refine_ls_shift/su_max 0.001
_refine_ls_shift/su_mean 0.000
_refine_ls_structure_factor_coef Fsqd
_refine_ls_weighting_details 'w=1/[\s^2^(Fo^2^)+(0.0099P)^2^+7.9546P] where P=(Fo^2^+2Fc^2^)/3'
_refine_ls_weighting_scheme calc
_refine_ls_wR_factor_gt 0.0765
_refine_ls_wR_factor_ref 0.0771
_reflns_Friedel_coverage 0.000
_reflns_number_gt 2649
_reflns_number_total 2785
_reflns_threshold_expression 'I > 2\s(I)'
_cod_data_source_file c5ce01464f1.cif
_cod_data_source_block Pb2VO2F5
_cod_depositor_comments 'Adding full bibliography for 7221863--7221866.cif.'
_cod_database_code 7221865
_shelx_space_group_comment
; 
The symmetry employed for this shelxl refinement is uniquely defined 
by the following loop, which should always be used as a source of 
symmetry information in preference to the above space-group names. 
They are only intended as comments. 
;
_shelx_estimated_absorpt_t_min 0.065
_shelx_estimated_absorpt_t_max 0.153

loop_
_space_group_symop_operation_xyz
'x, y, z'
'-x, -y, -z'

loop_
_atom_site_label
_atom_site_type_symbol
_atom_site_fract_x
_atom_site_fract_y
_atom_site_fract_z
_atom_site_U_iso_or_equiv
_atom_site_adp_type
_atom_site_occupancy
_atom_site_site_symmetry_order
_atom_site_calc_flag
Pb1 Pb 0.02648(5) 0.24285(3) 0.39525(3) 0.00685(7) Uani 1 1 d
Pb2 Pb 0.29425(5) 0.78314(4) 0.24132(3) 0.00727(7) Uani 1 1 d
V1 V 0.3957(2) 0.31137(18) 0.08933(16) 0.00772(18) Uani 1 1 d
F1 F 0.1400(10) 0.6006(7) 0.4135(6) 0.0096(7) Uani 1 1 d
F2 F 0.2646(9) 0.0123(7) 0.4960(6) 0.0090(7) Uani 1 1 d
F3 F 0.2666(10) 0.1405(7) -0.1518(6) 0.0118(8) Uani 1 1 d
F4 F 0.5410(10) 0.5541(7) 0.2988(6) 0.0101(7) Uani 1 1 d
F5 F 0.7220(9) 0.4823(7) 0.0462(6) 0.0093(7) Uani 1 1 d
O1 O 0.0716(11) 0.2299(9) 0.0865(7) 0.0109(9) Uani 1 1 d
O2 O 0.5338(11) 0.1811(8) 0.1991(7) 0.0103(9) Uani 1 1 d

loop_
_atom_site_aniso_label
_atom_site_aniso_U_11
_atom_site_aniso_U_22
_atom_site_aniso_U_33
_atom_site_aniso_U_23
_atom_site_aniso_U_13
_atom_site_aniso_U_12
Pb1 0.00853(11) 0.00400(10) 0.00764(11) 0.00141(7) 0.00449(8) 0.00181(7)
Pb2 0.00926(11) 0.00486(10) 0.00705(11) 0.00190(7) 0.00455(8) 0.00163(8)
V1 0.0100(4) 0.0052(4) 0.0063(4) 0.0004(3) 0.0030(4) 0.0030(3)
F1 0.0139(18) 0.0069(16) 0.0109(18) 0.0042(14) 0.0085(15) 0.0044(15)
F2 0.0104(17) 0.0063(16) 0.0105(18) 0.0021(14) 0.0054(14) 0.0037(14)
F3 0.017(2) 0.0058(17) 0.0076(18) 0.0008(14) 0.0059(16) 0.0004(15)
F4 0.0145(18) 0.0060(16) 0.0093(18) 0.0012(14) 0.0055(15) 0.0044(15)
F5 0.0102(17) 0.0063(16) 0.0096(18) 0.0016(14) 0.0049(15) 0.0018(14)
O1 0.012(2) 0.011(2) 0.008(2) 0.0027(17) 0.0069(17) 0.0008(17)
O2 0.013(2) 0.0070(19) 0.008(2) 0.0012(16) 0.0032(17) 0.0035(17)

loop_
_atom_type_symbol
_atom_type_description
_atom_type_scat_dispersion_real
_atom_type_scat_dispersion_imag
_atom_type_scat_source
O O 0.0106 0.0060 'International Tables Vol C Tables 4.2.6.8 and 6.1.1.4'
F F 0.0171 0.0103 'International Tables Vol C Tables 4.2.6.8 and 6.1.1.4'
V V 0.3005 0.5294 'International Tables Vol C Tables 4.2.6.8 and 6.1.1.4'
Pb Pb -3.3944 10.1111 'International Tables Vol C Tables 4.2.6.8 and 6.1.1.4'

loop_
_geom_angle_atom_site_label_1
_geom_angle_atom_site_label_2
_geom_angle_atom_site_label_3
_geom_angle
_geom_angle_site_symmetry_1
_geom_angle_site_symmetry_3
F1 Pb1 F1 68.60(17) 2_566 .
F1 Pb1 F2 67.02(14) 2_566 2_556
F1 Pb1 F2 135.28(14) . 2_556
F1 Pb1 O2 71.46(17) 2_566 1_455
F1 Pb1 O2 82.81(16) . 1_455
F2 Pb1 O2 78.43(16) 2_556 1_455
F1 Pb1 F4 76.57(15) 2_566 2_666
F1 Pb1 F4 78.21(15) . 2_666
F2 Pb1 F4 96.53(15) 2_556 2_666
O2 Pb1 F4 147.03(16) 1_455 2_666
F1 Pb1 F2 119.65(15) 2_566 .
F1 Pb1 F2 140.99(15) . .
F2 Pb1 F2 70.06(16) 2_556 .
O2 Pb1 F2 136.08(15) 1_455 .
F4 Pb1 F2 68.34(14) 2_666 .
F1 Pb1 O1 140.15(17) 2_566 .
F1 Pb1 O1 79.71(16) . .
F2 Pb1 O1 135.58(16) 2_556 .
O2 Pb1 O1 81.43(18) 1_455 .
F4 Pb1 O1 120.67(16) 2_666 .
F2 Pb1 O1 100.17(16) . .
F1 Pb1 F3 124.16(15) 2_566 2
F1 Pb1 F3 140.15(15) . 2
F2 Pb1 F3 67.33(14) 2_556 2
O2 Pb1 F3 69.44(16) 1_455 2
F4 Pb1 F3 138.83(15) 2_666 2
F2 Pb1 F3 70.53(15) . 2
O1 Pb1 F3 68.61(15) . 2
F1 Pb2 F2 88.18(16) . 2_666
F1 Pb2 F2 68.71(15) . 1_565
F2 Pb2 F2 66.75(17) 2_666 1_565
F1 Pb2 F4 70.86(15) . .
F2 Pb2 F4 71.62(15) 2_666 .
F2 Pb2 F4 121.55(15) 1_565 .
F1 Pb2 F5 109.31(14) . 2_665
F2 Pb2 F5 117.93(14) 2_666 2_665
F2 Pb2 F5 175.13(14) 1_565 2_665
F4 Pb2 F5 60.69(14) . 2_665
F1 Pb2 F3 133.78(15) . 2_665
F2 Pb2 F3 68.16(15) 2_666 2_665
F2 Pb2 F3 127.87(14) 1_565 2_665
F4 Pb2 F3 64.26(15) . 2_665
F5 Pb2 F3 56.81(13) 2_665 2_665
O2 V1 O1 104.0(3) . .
O2 V1 F3 99.6(2) . .
O1 V1 F3 94.8(2) . .
O2 V1 F4 96.6(2) . .
O1 V1 F4 90.6(2) . .
F3 V1 F4 161.1(2) . .
O2 V1 F5 99.5(2) . .
O1 V1 F5 156.5(2) . .
F3 V1 F5 83.2(2) . .
F4 V1 F5 84.73(19) . .
O2 V1 F5 171.3(2) . 2_665
O1 V1 F5 84.2(2) . 2_665
F3 V1 F5 82.39(19) . 2_665
F4 V1 F5 80.17(18) . 2_665
F5 V1 F5 72.3(2) . 2_665
Pb2 F1 Pb1 116.20(18) . 2_566
Pb2 F1 Pb1 131.15(19) . .
Pb1 F1 Pb1 111.40(17) 2_566 .
Pb2 F2 Pb2 113.25(17) 2_666 1_545
Pb2 F2 Pb1 103.89(17) 2_666 2_556
Pb2 F2 Pb1 104.05(15) 1_545 2_556
Pb2 F2 Pb1 111.14(16) 2_666 .
Pb2 F2 Pb1 113.81(17) 1_545 .
Pb1 F2 Pb1 109.94(16) 2_556 .
V1 F3 Pb1 146.7(2) . 2
V1 F3 Pb2 109.3(2) . 2_665
Pb1 F3 Pb2 92.85(15) 2 2_665
V1 F4 Pb2 113.0(2) . .
V1 F4 Pb1 138.0(2) . 2_666
Pb2 F4 Pb1 107.76(16) . 2_666
V1 F5 V1 107.7(2) . 2_665
V1 F5 Pb2 104.94(17) . 2_665
V1 F5 Pb2 98.44(17) 2_665 2_665
V1 O1 Pb1 119.0(3) . .
V1 O2 Pb1 135.6(3) . 1_655

loop_
_geom_bond_atom_site_label_1
_geom_bond_atom_site_label_2
_geom_bond_distance
_geom_bond_site_symmetry_2
Pb1 F1 2.403(4) 2_566
Pb1 F1 2.437(4) .
Pb1 F2 2.551(5) 2_556
Pb1 O2 2.553(6) 1_455
Pb1 F4 2.567(5) 2_666
Pb1 F2 2.612(4) .
Pb1 O1 2.649(5) .
Pb1 F3 2.662(4) 2
Pb2 F1 2.313(4) .
Pb2 F2 2.408(5) 2_666
Pb2 F2 2.528(4) 1_565
Pb2 F4 2.560(5) .
Pb2 F5 2.728(4) 2_665
Pb2 F3 2.729(5) 2_665
V1 O2 1.663(6) .
V1 O1 1.710(5) .
V1 F3 1.884(5) .
V1 F4 1.927(5) .
V1 F5 2.024(5) .
V1 F5 2.214(5) 2_665
F1 Pb1 2.403(4) 2_566
F2 Pb2 2.408(5) 2_666
F2 Pb2 2.528(4) 1_545
F2 Pb1 2.551(4) 2_556
F3 Pb1 2.662(4) 2
F3 Pb2 2.729(5) 2_665
F4 Pb1 2.568(5) 2_666
F5 V1 2.214(5) 2_665
F5 Pb2 2.728(4) 2_665
O2 Pb1 2.553(6) 1_655
